data_7711520
loop_
_publ_author_name
'Gobbo, Alberto'
'Pereira, Sarah'
'Biancalana, Lorenzo'
'Zacchini, Stefano'
'Saraiva, M. L\'ucia M.F.S.'
'Dyson, Paul Joseph'
'Marchetti, Fabio'

_publ_section_title
;
 Anticancer Ruthenium(II) Tris(pyrazolyl)methane Complexes with Bioactive
 Co-ligands
;
_journal_name_full 'Dalton Transactions'
_journal_paper_doi 10.1039/D2DT03009H
_journal_year 2022
_chemical_formula_sum 'C34 H36 Cl4 N7 O2 P Ru'
_chemical_formula_weight 848.54
_space_group_crystal_system triclinic
_space_group_IT_number 2
_space_group_name_Hall '-P 1'
_space_group_name_H-M_alt 'P -1'
_atom_sites_solution_hydrogens mixed
_audit_creation_method SHELXL-2014/7
_audit_update_record
;
2022-07-28 deposited with the CCDC.	2022-10-20 downloaded from the CCDC.
;
_cell_angle_alpha 98.1590(10)
_cell_angle_beta 104.1840(10)
_cell_angle_gamma 96.3230(10)
_cell_formula_units_Z 2
_cell_length_a 9.7635(4)
_cell_length_b 10.1639(5)
_cell_length_c 19.2737(8)
_cell_measurement_reflns_used 9896
_cell_measurement_temperature 100(2)
_cell_measurement_theta_max 29.6195
_cell_measurement_theta_min 2.662
_cell_volume 1814.51(14)
_computing_cell_refinement 'APEX3 (Bruker AXS, 2015)'
_computing_data_collection 'APEX3 (Bruker AXS, 2015)'
_computing_data_reduction 'SAINT (Bruker AXS, 2015)'
_computing_molecular_graphics 'ORTEPIII (Johnson, 1996)'
_computing_publication_material 'XCIF 2014/2 (Bruker AXS, 2014)'
_computing_structure_refinement 'SHELXL-2014/7 (Sheldrick, 2014)'
_computing_structure_solution 'SHELXT (Sheldrick, 2015)'
_diffrn_ambient_temperature 100(2)
_diffrn_measured_fraction_theta_full 0.995
_diffrn_measured_fraction_theta_max 0.994
_diffrn_measurement_device_type 'PHOTONII area detector'
_diffrn_measurement_method 'phi and omega scans'
_diffrn_radiation_type MoK\a
_diffrn_radiation_wavelength 0.71073
_diffrn_reflns_av_R_equivalents 0.0901
_diffrn_reflns_av_unetI/netI 0.0596
_diffrn_reflns_Laue_measured_fraction_full 0.995
_diffrn_reflns_Laue_measured_fraction_max 0.994
_diffrn_reflns_limit_h_max 12
_diffrn_reflns_limit_h_min -12
_diffrn_reflns_limit_k_max 12
_diffrn_reflns_limit_k_min -12
_diffrn_reflns_limit_l_max 23
_diffrn_reflns_limit_l_min -23
_diffrn_reflns_number 33241
_diffrn_reflns_point_group_measured_fraction_full 0.995
_diffrn_reflns_point_group_measured_fraction_max 0.994
_diffrn_reflns_theta_full 25.242
_diffrn_reflns_theta_max 26.000
_diffrn_reflns_theta_min 2.150
_diffrn_source 'fine-focus sealed tube'
_exptl_absorpt_coefficient_mu 0.813
_exptl_absorpt_correction_T_max 0.4322
_exptl_absorpt_correction_T_min 0.3519
_exptl_absorpt_correction_type empirical
_exptl_absorpt_process_details
; 
 Data were corrected for Lorentz polarization and absorption
 effects (empirical absorption correction SADABS).
 R(int) =  0.1455 (selected reflections only, before parameter refinement)
 R(int) =  0.0521 (selected reflections only, after parameter refinement)
;
_exptl_crystal_colour pale-yellow
_exptl_crystal_density_diffrn 1.553
_exptl_crystal_description plate
_exptl_crystal_F_000 864
_exptl_crystal_size_max 0.160
_exptl_crystal_size_mid 0.140
_exptl_crystal_size_min 0.100
_refine_diff_density_max 2.448
_refine_diff_density_min -1.694
_refine_diff_density_rms 0.148
_refine_ls_extinction_method none
_refine_ls_goodness_of_fit_ref 1.052
_refine_ls_hydrogen_treatment mixed
_refine_ls_matrix_type full
_refine_ls_number_parameters 454
_refine_ls_number_reflns 7088
_refine_ls_number_restraints 40
_refine_ls_restrained_S_all 1.076
_refine_ls_R_factor_all 0.0782
_refine_ls_R_factor_gt 0.0541
_refine_ls_shift/su_max 0.000
_refine_ls_shift/su_mean 0.000
_refine_ls_structure_factor_coef Fsqd
_refine_ls_weighting_details 'w=1/[\s^2^(Fo^2^)+(0.0723P)^2^+9.2095P] where P=(Fo^2^+2Fc^2^)/3'
_refine_ls_weighting_scheme calc
_refine_ls_wR_factor_gt 0.1457
_refine_ls_wR_factor_ref 0.1553
_reflns_Friedel_coverage 0.000
_reflns_number_gt 5919
_reflns_number_total 7088
_reflns_threshold_expression 'I > 2\s(I)'
_cod_data_source_file d2dt03009h2.cif
_cod_data_source_block 2
_cod_database_code 7711520
_shelx_shelxl_version_number 2014/7
_shelx_space_group_comment
;
The symmetry employed for this shelxl refinement is uniquely defined
by the following loop, which should always be used as a source of
symmetry information in preference to the above space-group names.
They are only intended as comments.
;
_shelx_estimated_absorpt_t_min 0.881
_shelx_estimated_absorpt_t_max 0.923

loop_
_space_group_symop_operation_xyz
'x, y, z'
'-x, -y, -z'

loop_
_atom_site_label
_atom_site_type_symbol
_atom_site_fract_x
_atom_site_fract_y
_atom_site_fract_z
_atom_site_U_iso_or_equiv
_atom_site_adp_type
_atom_site_occupancy
_atom_site_site_symmetry_order
_atom_site_calc_flag
_atom_site_refinement_flags_posn
_atom_site_refinement_flags_adp
_atom_site_refinement_flags_occupancy
_atom_site_disorder_assembly
_atom_site_disorder_group
Ru1 Ru 0.55830(4) 0.55570(4) 0.74929(2) 0.01404(13) Uani 1 1 d . . . . .
Cl1 Cl 0.69111(12) 0.53380(12) 0.86924(6) 0.0199(3) Uani 1 1 d . . . . .
C1 C 0.4611(6) 0.3014(5) 0.6303(3) 0.0210(10) Uani 1 1 d . . . . .
H1 H 0.4285 0.2193 0.5917 0.025 Uiso 1 1 calc R U . . .
N2 N 0.6144(4) 0.3167(4) 0.6567(2) 0.0190(9) Uani 1 1 d . . . . .
N1 N 0.6824(4) 0.4218(4) 0.7109(2) 0.0194(9) Uani 1 1 d . . . . .
N4 N 0.4191(4) 0.4156(4) 0.5987(2) 0.0194(9) Uani 1 1 d . . . . .
N3 N 0.4595(4) 0.5422(4) 0.6391(2) 0.0183(8) Uani 1 1 d . . . . .
N6 N 0.3940(4) 0.2838(4) 0.6875(2) 0.0181(8) Uani 1 1 d . . . . .
N5 N 0.4207(4) 0.3846(4) 0.7469(2) 0.0198(9) Uani 1 1 d . . . . .
C2 C 0.7086(6) 0.2421(5) 0.6349(3) 0.0224(11) Uani 1 1 d . . . . .
H2 H 0.6861 0.1645 0.5980 0.027 Uiso 1 1 calc R U . . .
C3 C 0.8423(6) 0.3007(5) 0.6765(3) 0.0273(12) Uani 1 1 d . . . . .
H3 H 0.9310 0.2725 0.6742 0.033 Uiso 1 1 calc R U . . .
C4 C 0.8204(6) 0.4110(5) 0.7229(3) 0.0250(11) Uani 1 1 d . . . . .
H4 H 0.8947 0.4704 0.7585 0.030 Uiso 1 1 calc R U . . .
C5 C 0.3485(5) 0.4177(6) 0.5290(3) 0.0231(11) Uani 1 1 d . . . . .
H5 H 0.3105 0.3422 0.4912 0.028 Uiso 1 1 calc R U . . .
C6 C 0.3425(5) 0.5501(6) 0.5238(3) 0.0239(11) Uani 1 1 d . . . . .
H6 H 0.2991 0.5849 0.4819 0.029 Uiso 1 1 calc R U . . .
C7 C 0.4139(5) 0.6237(5) 0.5931(3) 0.0205(10) Uani 1 1 d . . . . .
H7 H 0.4277 0.7190 0.6054 0.025 Uiso 1 1 calc R U . . .
C8 C 0.3054(6) 0.1774(5) 0.6938(3) 0.0259(11) Uani 1 1 d . . . . .
H8 H 0.2711 0.0967 0.6593 0.031 Uiso 1 1 calc R U . . .
C9 C 0.2742(6) 0.2071(6) 0.7590(3) 0.0289(12) Uani 1 1 d . . . . .
H9 H 0.2146 0.1517 0.7789 0.035 Uiso 1 1 calc R U . . .
C10 C 0.3480(6) 0.3356(5) 0.7901(3) 0.0230(11) Uani 1 1 d . . . . .
H10 H 0.3465 0.3823 0.8362 0.028 Uiso 1 1 calc R U . . .
N7 N 0.7154(4) 0.7140(4) 0.7512(2) 0.0190(9) Uani 1 1 d . . . . .
C71 C 0.7884(5) 0.7973(5) 0.8138(3) 0.0231(11) Uani 1 1 d . . . . .
H71 H 0.7668 0.7830 0.8578 0.028 Uiso 1 1 calc R U . . .
C72 C 0.8930(6) 0.9022(5) 0.8160(3) 0.0312(13) Uani 1 1 d . . . . .
H72 H 0.9442 0.9566 0.8611 0.037 Uiso 1 1 calc R U . . .
C73 C 0.9227(6) 0.9276(6) 0.7525(4) 0.0358(14) Uani 1 1 d . . . . .
H73 H 0.9917 1.0015 0.7528 0.043 Uiso 1 1 calc R U . . .
C74 C 0.8497(6) 0.8429(6) 0.6882(3) 0.0316(13) Uani 1 1 d . . . . .
H74 H 0.8681 0.8574 0.6435 0.038 Uiso 1 1 calc R U . . .
C75 C 0.7498(5) 0.7371(5) 0.6899(3) 0.0233(11) Uani 1 1 d . . . . .
H75 H 0.7030 0.6775 0.6457 0.028 Uiso 1 1 calc R U . . .
P1 P 0.40415(13) 0.69700(12) 0.78282(6) 0.0153(3) Uani 1 1 d . . . . .
C101 C 0.4765(5) 0.8758(5) 0.8119(3) 0.0186(10) Uani 1 1 d . . . . .
C102 C 0.4805(8) 0.9460(6) 0.8796(3) 0.0413(16) Uani 1 1 d . . . . .
H102 H 0.4369 0.9032 0.9112 0.050 Uiso 1 1 calc R U . . .
C103 C 0.5479(10) 1.0783(7) 0.9017(4) 0.055(2) Uani 1 1 d . . . . .
H103 H 0.5530 1.1238 0.9491 0.066 Uiso 1 1 calc R U . . .
C104 C 0.6077(8) 1.1451(6) 0.8560(3) 0.0390(15) Uani 1 1 d . . . . .
H104 H 0.6521 1.2362 0.8712 0.047 Uiso 1 1 calc R U . . .
C105 C 0.6016(6) 1.0770(5) 0.7880(3) 0.0244(11) Uani 1 1 d . . . . .
H105 H 0.6414 1.1217 0.7557 0.029 Uiso 1 1 calc R U . . .
C106 C 0.5380(5) 0.9438(5) 0.7662(3) 0.0185(10) Uani 1 1 d . . . . .
H106 H 0.5361 0.8979 0.7193 0.022 Uiso 1 1 calc R U . . .
C111 C 0.3186(5) 0.6632(5) 0.8546(3) 0.0171(10) Uani 1 1 d . . . . .
C112 C 0.4006(5) 0.6310(5) 0.9183(3) 0.0193(10) Uani 1 1 d . . . . .
H112 H 0.4990 0.6256 0.9236 0.023 Uiso 1 1 calc R U . . .
C113 C 0.3397(5) 0.6066(5) 0.9742(3) 0.0211(10) Uani 1 1 d . . . . .
H113 H 0.3963 0.5841 1.0172 0.025 Uiso 1 1 calc R U . . .
C114 C 0.1964(6) 0.6152(5) 0.9671(3) 0.0243(11) Uani 1 1 d . . . . .
H114 H 0.1546 0.5979 1.0051 0.029 Uiso 1 1 calc R U . . .
C115 C 0.1141(6) 0.6490(6) 0.9045(3) 0.0272(12) Uani 1 1 d . . . . .
H115 H 0.0160 0.6556 0.8997 0.033 Uiso 1 1 calc R U . . .
C116 C 0.1755(5) 0.6734(5) 0.8486(3) 0.0222(11) Uani 1 1 d . . . . .
H116 H 0.1190 0.6973 0.8059 0.027 Uiso 1 1 calc R U . . .
C121 C 0.2484(5) 0.6925(5) 0.7059(3) 0.0182(10) Uani 1 1 d . . . . .
C122 C 0.1642(5) 0.5669(5) 0.6738(3) 0.0208(10) Uani 1 1 d . . . . .
H122 H 0.1814 0.4904 0.6959 0.025 Uiso 1 1 calc R U . . .
C123 C 0.0570(6) 0.5542(6) 0.6104(3) 0.0262(12) Uani 1 1 d . . . . .
H123 H -0.0007 0.4695 0.5897 0.031 Uiso 1 1 calc R U . . .
C124 C 0.0329(6) 0.6646(6) 0.5766(3) 0.0286(12) Uani 1 1 d . . . . .
H124 H -0.0380 0.6547 0.5318 0.034 Uiso 1 1 calc R U . . .
C125 C 0.1132(6) 0.7899(6) 0.6086(3) 0.0277(12) Uani 1 1 d . . . . .
H125 H 0.0956 0.8661 0.5863 0.033 Uiso 1 1 calc R U . . .
C126 C 0.2192(5) 0.8032(5) 0.6734(3) 0.0229(11) Uani 1 1 d . . . . .
H126 H 0.2723 0.8893 0.6957 0.028 Uiso 1 1 calc R U . . .
Cl2 Cl 0.25427(15) 0.05984(14) 0.49110(7) 0.0307(3) Uani 1 1 d D . . . .
C201 C 0.1511(13) 0.1733(13) 0.9117(6) 0.105(3) Uani 1 1 d D U . . .
H20A H 0.1290 0.0957 0.8713 0.126 Uiso 1 1 calc R U . . .
H20B H 0.2395 0.2262 0.9078 0.126 Uiso 1 1 calc R U . . .
Cl3 Cl 0.2045(4) 0.1097(4) 0.9777(2) 0.1299(14) Uani 1 1 d D U . . .
Cl4 Cl 0.0244(4) 0.2696(3) 0.88208(17) 0.0974(9) Uani 1 1 d D U . . .
O1 O 0.4968(5) 0.9386(5) 0.5912(2) 0.0375(10) Uani 1 1 d D . . . .
H401 H 0.426(5) 0.956(8) 0.561(3) 0.056 Uiso 1 1 d D U . . .
H402 H 0.565(5) 0.925(8) 0.572(3) 0.056 Uiso 1 1 d D U . . .
O2 O 0.0247(6) 0.1693(6) 0.5728(3) 0.0630(16) Uani 1 1 d D . . . .
H501 H -0.053(5) 0.113(7) 0.559(5) 0.095 Uiso 1 1 d D U . . .
H502 H 0.085(7) 0.141(9) 0.551(5) 0.095 Uiso 1 1 d D U . . .

loop_
_atom_site_aniso_label
_atom_site_aniso_U_11
_atom_site_aniso_U_22
_atom_site_aniso_U_33
_atom_site_aniso_U_23
_atom_site_aniso_U_13
_atom_site_aniso_U_12
Ru1 0.0169(2) 0.0109(2) 0.01263(19) -0.00152(13) 0.00556(14) -0.00408(13)
Cl1 0.0228(6) 0.0205(6) 0.0152(5) 0.0009(4) 0.0054(4) 0.0000(5)
C1 0.031(3) 0.016(2) 0.016(2) -0.0003(19) 0.008(2) 0.000(2)
N2 0.024(2) 0.014(2) 0.0154(19) -0.0015(16) 0.0047(16) -0.0049(16)
N1 0.025(2) 0.013(2) 0.019(2) -0.0015(16) 0.0087(17) -0.0027(17)
N4 0.027(2) 0.014(2) 0.0151(19) -0.0024(16) 0.0064(16) -0.0038(16)
N3 0.025(2) 0.0114(19) 0.017(2) -0.0006(16) 0.0081(16) -0.0023(16)
N6 0.022(2) 0.013(2) 0.0157(19) -0.0028(15) 0.0054(16) -0.0049(16)
N5 0.025(2) 0.017(2) 0.0172(19) -0.0010(16) 0.0089(16) -0.0001(17)
C2 0.036(3) 0.016(2) 0.019(2) 0.0011(19) 0.016(2) 0.002(2)
C3 0.025(3) 0.022(3) 0.037(3) -0.001(2) 0.016(2) 0.000(2)
C4 0.026(3) 0.020(3) 0.028(3) 0.000(2) 0.011(2) -0.005(2)
C5 0.022(2) 0.028(3) 0.016(2) -0.003(2) 0.0051(19) -0.004(2)
C6 0.022(2) 0.029(3) 0.022(2) 0.005(2) 0.009(2) 0.000(2)
C7 0.020(2) 0.024(3) 0.019(2) 0.003(2) 0.0106(19) -0.001(2)
C8 0.026(3) 0.016(2) 0.032(3) -0.001(2) 0.009(2) -0.009(2)
C9 0.030(3) 0.021(3) 0.035(3) 0.001(2) 0.017(2) -0.010(2)
C10 0.030(3) 0.018(3) 0.022(2) 0.001(2) 0.012(2) -0.003(2)
N7 0.0175(19) 0.015(2) 0.023(2) -0.0007(16) 0.0064(16) -0.0018(16)
C71 0.022(2) 0.016(2) 0.027(3) -0.001(2) 0.003(2) 0.001(2)
C72 0.023(3) 0.018(3) 0.043(3) -0.002(2) -0.001(2) -0.006(2)
C73 0.022(3) 0.023(3) 0.060(4) 0.009(3) 0.010(3) -0.009(2)
C74 0.026(3) 0.029(3) 0.046(3) 0.014(3) 0.019(3) -0.001(2)
C75 0.022(2) 0.018(3) 0.029(3) 0.002(2) 0.011(2) -0.002(2)
P1 0.0191(6) 0.0122(6) 0.0134(5) -0.0002(4) 0.0058(4) -0.0036(5)
C101 0.021(2) 0.015(2) 0.018(2) -0.0009(18) 0.0050(18) -0.0036(19)
C102 0.073(5) 0.023(3) 0.028(3) -0.004(2) 0.029(3) -0.015(3)
C103 0.107(7) 0.024(3) 0.028(3) -0.011(3) 0.030(4) -0.024(4)
C104 0.060(4) 0.018(3) 0.031(3) -0.003(2) 0.010(3) -0.013(3)
C105 0.025(3) 0.022(3) 0.026(3) 0.009(2) 0.006(2) -0.004(2)
C106 0.020(2) 0.017(2) 0.018(2) 0.0033(19) 0.0051(19) 0.0014(19)
C111 0.024(2) 0.010(2) 0.017(2) 0.0010(18) 0.0089(19) -0.0032(18)
C112 0.021(2) 0.017(2) 0.018(2) -0.0014(19) 0.0067(19) -0.0002(19)
C113 0.028(3) 0.019(2) 0.015(2) 0.0006(19) 0.0044(19) 0.002(2)
C114 0.029(3) 0.024(3) 0.022(2) 0.003(2) 0.013(2) -0.004(2)
C115 0.021(2) 0.035(3) 0.028(3) 0.007(2) 0.011(2) 0.001(2)
C116 0.024(2) 0.025(3) 0.020(2) 0.007(2) 0.008(2) 0.002(2)
C121 0.017(2) 0.022(3) 0.015(2) 0.0002(19) 0.0067(18) -0.0011(19)
C122 0.019(2) 0.021(3) 0.022(2) 0.000(2) 0.0098(19) -0.0056(19)
C123 0.024(3) 0.029(3) 0.022(3) -0.004(2) 0.008(2) -0.007(2)
C124 0.021(3) 0.039(3) 0.022(3) 0.000(2) 0.004(2) 0.001(2)
C125 0.024(3) 0.033(3) 0.027(3) 0.008(2) 0.006(2) 0.004(2)
C126 0.019(2) 0.021(3) 0.027(3) 0.001(2) 0.006(2) -0.0017(19)
Cl2 0.0327(7) 0.0280(7) 0.0259(6) -0.0066(5) 0.0064(5) -0.0004(5)
C201 0.106(4) 0.102(4) 0.105(4) 0.015(4) 0.022(4) 0.017(4)
Cl3 0.114(2) 0.119(3) 0.112(2) -0.033(2) -0.029(2) 0.036(2)
Cl4 0.114(2) 0.0648(16) 0.103(2) -0.0170(14) 0.0406(17) -0.0169(15)
O1 0.042(2) 0.041(3) 0.032(2) 0.014(2) 0.0122(19) -0.001(2)
O2 0.050(3) 0.076(4) 0.053(3) -0.012(3) 0.007(3) 0.006(3)

loop_
_atom_type_symbol
_atom_type_description
_atom_type_scat_dispersion_real
_atom_type_scat_dispersion_imag
_atom_type_scat_source
C C 0.0033 0.0016 'International Tables Vol C Tables 4.2.6.8 and 6.1.1.4'
H H 0.0000 0.0000 'International Tables Vol C Tables 4.2.6.8 and 6.1.1.4'
Cl Cl 0.1484 0.1585 'International Tables Vol C Tables 4.2.6.8 and 6.1.1.4'
N N 0.0061 0.0033 'International Tables Vol C Tables 4.2.6.8 and 6.1.1.4'
P P 0.1023 0.0942 'International Tables Vol C Tables 4.2.6.8 and 6.1.1.4'
Ru Ru -1.2594 0.8363 'International Tables Vol C Tables 4.2.6.8 and 6.1.1.4'
O O 0.0106 0.0060 'International Tables Vol C Tables 4.2.6.8 and 6.1.1.4'

loop_
_geom_angle_atom_site_label_1
_geom_angle_atom_site_label_2
_geom_angle_atom_site_label_3
_geom_angle
_geom_angle_site_symmetry_1
_geom_angle_site_symmetry_3
_geom_angle_publ_flag
N5 Ru1 N3 87.43(16) . . ?
N5 Ru1 N7 173.29(16) . . ?
N3 Ru1 N7 93.84(16) . . ?
N5 Ru1 N1 84.91(16) . . ?
N3 Ru1 N1 83.48(16) . . ?
N7 Ru1 N1 88.68(16) . . ?
N5 Ru1 P1 92.60(12) . . ?
N3 Ru1 P1 92.05(12) . . ?
N7 Ru1 P1 93.94(12) . . ?
N1 Ru1 P1 174.97(11) . . ?
N5 Ru1 Cl1 88.87(12) . . ?
N3 Ru1 Cl1 169.04(12) . . ?
N7 Ru1 Cl1 88.68(12) . . ?
N1 Ru1 Cl1 85.92(12) . . ?
P1 Ru1 Cl1 98.42(4) . . ?
N6 C1 N4 110.3(4) . . ?
N6 C1 N2 111.0(4) . . ?
N4 C1 N2 110.4(4) . . ?
N6 C1 H1 108.3 . . ?
N4 C1 H1 108.3 . . ?
N2 C1 H1 108.3 . . ?
C2 N2 N1 111.6(4) . . ?
C2 N2 C1 129.9(4) . . ?
N1 N2 C1 118.5(4) . . ?
C4 N1 N2 105.0(4) . . ?
C4 N1 Ru1 137.0(3) . . ?
N2 N1 Ru1 118.0(3) . . ?
C5 N4 N3 111.8(4) . . ?
C5 N4 C1 128.0(4) . . ?
N3 N4 C1 120.0(4) . . ?
C7 N3 N4 104.9(4) . . ?
C7 N3 Ru1 138.4(3) . . ?
N4 N3 Ru1 116.6(3) . . ?
C8 N6 N5 111.4(4) . . ?
C8 N6 C1 129.2(4) . . ?
N5 N6 C1 119.4(4) . . ?
C10 N5 N6 104.5(4) . . ?
C10 N5 Ru1 137.9(3) . . ?
N6 N5 Ru1 117.6(3) . . ?
N2 C2 C3 106.7(4) . . ?
N2 C2 H2 126.6 . . ?
C3 C2 H2 126.6 . . ?
C2 C3 C4 105.4(5) . . ?
C2 C3 H3 127.3 . . ?
C4 C3 H3 127.3 . . ?
N1 C4 C3 111.3(5) . . ?
N1 C4 H4 124.3 . . ?
C3 C4 H4 124.3 . . ?
N4 C5 C6 106.5(4) . . ?
N4 C5 H5 126.7 . . ?
C6 C5 H5 126.7 . . ?
C5 C6 C7 105.8(5) . . ?
C5 C6 H6 127.1 . . ?
C7 C6 H6 127.1 . . ?
N3 C7 C6 110.9(5) . . ?
N3 C7 H7 124.5 . . ?
C6 C7 H7 124.5 . . ?
N6 C8 C9 107.2(5) . . ?
N6 C8 H8 126.4 . . ?
C9 C8 H8 126.4 . . ?
C8 C9 C10 105.6(5) . . ?
C8 C9 H9 127.2 . . ?
C10 C9 H9 127.2 . . ?
N5 C10 C9 111.3(5) . . ?
N5 C10 H10 124.3 . . ?
C9 C10 H10 124.3 . . ?
C75 N7 C71 117.0(4) . . ?
C75 N7 Ru1 121.2(3) . . ?
C71 N7 Ru1 121.8(4) . . ?
N7 C71 C72 122.5(5) . . ?
N7 C71 H71 118.8 . . ?
C72 C71 H71 118.8 . . ?
C73 C72 C71 119.8(5) . . ?
C73 C72 H72 120.1 . . ?
C71 C72 H72 120.1 . . ?
C72 C73 C74 118.4(5) . . ?
C72 C73 H73 120.8 . . ?
C74 C73 H73 120.8 . . ?
C75 C74 C73 119.1(6) . . ?
C75 C74 H74 120.4 . . ?
C73 C74 H74 120.4 . . ?
N7 C75 C74 123.2(5) . . ?
N7 C75 H75 118.4 . . ?
C74 C75 H75 118.4 . . ?
C101 P1 C111 102.0(2) . . ?
C101 P1 C121 104.3(2) . . ?
C111 P1 C121 101.6(2) . . ?
C101 P1 Ru1 116.63(17) . . ?
C111 P1 Ru1 119.76(16) . . ?
C121 P1 Ru1 110.48(16) . . ?
C102 C101 C106 117.9(5) . . ?
C102 C101 P1 122.7(4) . . ?
C106 C101 P1 119.3(4) . . ?
C101 C102 C103 120.5(6) . . ?
C101 C102 H102 119.8 . . ?
C103 C102 H102 119.8 . . ?
C104 C103 C102 121.2(6) . . ?
C104 C103 H103 119.4 . . ?
C102 C103 H103 119.4 . . ?
C105 C104 C103 118.7(5) . . ?
C105 C104 H104 120.7 . . ?
C103 C104 H104 120.7 . . ?
C104 C105 C106 120.6(5) . . ?
C104 C105 H105 119.7 . . ?
C106 C105 H105 119.7 . . ?
C105 C106 C101 121.1(5) . . ?
C105 C106 H106 119.5 . . ?
C101 C106 H106 119.5 . . ?
C116 C111 C112 118.8(4) . . ?
C116 C111 P1 122.0(4) . . ?
C112 C111 P1 119.2(4) . . ?
C113 C112 C111 120.7(5) . . ?
C113 C112 H112 119.7 . . ?
C111 C112 H112 119.7 . . ?
C114 C113 C112 119.9(5) . . ?
C114 C113 H113 120.0 . . ?
C112 C113 H113 120.0 . . ?
C113 C114 C115 120.0(5) . . ?
C113 C114 H114 120.0 . . ?
C115 C114 H114 120.0 . . ?
C114 C115 C116 119.9(5) . . ?
C114 C115 H115 120.1 . . ?
C116 C115 H115 120.1 . . ?
C111 C116 C115 120.6(5) . . ?
C111 C116 H116 119.7 . . ?
C115 C116 H116 119.7 . . ?
C126 C121 C122 118.6(4) . . ?
C126 C121 P1 123.2(4) . . ?
C122 C121 P1 117.8(4) . . ?
C123 C122 C121 120.5(5) . . ?
C123 C122 H122 119.7 . . ?
C121 C122 H122 119.7 . . ?
C122 C123 C124 120.3(5) . . ?
C122 C123 H123 119.8 . . ?
C124 C123 H123 119.8 . . ?
C123 C124 C125 119.8(5) . . ?
C123 C124 H124 120.1 . . ?
C125 C124 H124 120.1 . . ?
C124 C125 C126 119.8(5) . . ?
C124 C125 H125 120.1 . . ?
C126 C125 H125 120.1 . . ?
C121 C126 C125 120.9(5) . . ?
C121 C126 H126 119.6 . . ?
C125 C126 H126 119.6 . . ?
Cl3 C201 Cl4 138.1(9) . . ?
Cl3 C201 H20A 102.6 . . ?
Cl4 C201 H20A 102.6 . . ?
Cl3 C201 H20B 102.6 . . ?
Cl4 C201 H20B 102.6 . . ?
H20A C201 H20B 104.9 . . ?
H401 O1 H402 111(3) . . ?
H501 O2 H502 109(3) . . ?

loop_
_geom_bond_atom_site_label_1
_geom_bond_atom_site_label_2
_geom_bond_distance
_geom_bond_site_symmetry_2
_geom_bond_publ_flag
Ru1 N5 2.065(4) . ?
Ru1 N3 2.084(4) . ?
Ru1 N7 2.087(4) . ?
Ru1 N1 2.094(4) . ?
Ru1 P1 2.3312(13) . ?
Ru1 Cl1 2.4117(12) . ?
C1 N6 1.436(6) . ?
C1 N4 1.439(6) . ?
C1 N2 1.440(6) . ?
C1 H1 1.0000 . ?
N2 C2 1.360(7) . ?
N2 N1 1.364(5) . ?
N1 C4 1.330(7) . ?
N4 C5 1.355(6) . ?
N4 N3 1.368(5) . ?
N3 C7 1.330(7) . ?
N6 C8 1.347(6) . ?
N6 N5 1.374(5) . ?
N5 C10 1.332(7) . ?
C2 C3 1.372(8) . ?
C2 H2 0.9500 . ?
C3 C4 1.403(8) . ?
C3 H3 0.9500 . ?
C4 H4 0.9500 . ?
C5 C6 1.370(8) . ?
C5 H5 0.9500 . ?
C6 C7 1.406(7) . ?
C6 H6 0.9500 . ?
C7 H7 0.9500 . ?
C8 C9 1.364(8) . ?
C8 H8 0.9500 . ?
C9 C10 1.394(7) . ?
C9 H9 0.9500 . ?
C10 H10 0.9500 . ?
N7 C75 1.348(7) . ?
N7 C71 1.355(6) . ?
C71 C72 1.381(7) . ?
C71 H71 0.9500 . ?
C72 C73 1.378(9) . ?
C72 H72 0.9500 . ?
C73 C74 1.383(9) . ?
C73 H73 0.9500 . ?
C74 C75 1.380(7) . ?
C74 H74 0.9500 . ?
C75 H75 0.9500 . ?
P1 C101 1.830(5) . ?
P1 C111 1.835(5) . ?
P1 C121 1.836(5) . ?
C101 C102 1.385(7) . ?
C101 C106 1.399(7) . ?
C102 C103 1.389(8) . ?
C102 H102 0.9500 . ?
C103 C104 1.383(9) . ?
C103 H103 0.9500 . ?
C104 C105 1.377(8) . ?
C104 H104 0.9500 . ?
C105 C106 1.386(7) . ?
C105 H105 0.9500 . ?
C106 H106 0.9500 . ?
C111 C116 1.391(7) . ?
C111 C112 1.395(7) . ?
C112 C113 1.390(7) . ?
C112 H112 0.9500 . ?
C113 C114 1.385(7) . ?
C113 H113 0.9500 . ?
C114 C115 1.387(8) . ?
C114 H114 0.9500 . ?
C115 C116 1.393(7) . ?
C115 H115 0.9500 . ?
C116 H116 0.9500 . ?
C121 C126 1.387(7) . ?
C121 C122 1.408(7) . ?
C122 C123 1.380(7) . ?
C122 H122 0.9500 . ?
C123 C124 1.389(8) . ?
C123 H123 0.9500 . ?
C124 C125 1.391(8) . ?
C124 H124 0.9500 . ?
C125 C126 1.392(7) . ?
C125 H125 0.9500 . ?
C126 H126 0.9500 . ?
C201 Cl3 1.514(10) . ?
C201 Cl4 1.701(10) . ?
C201 H20A 0.9900 . ?
C201 H20B 0.9900 . ?
O1 H401 0.85(2) . ?
O1 H402 0.85(2) . ?
O2 H501 0.858(15) . ?
O2 H502 0.859(15) . ?

loop_
_geom_hbond_atom_site_label_D
_geom_hbond_atom_site_label_H
_geom_hbond_atom_site_label_A
_geom_hbond_distance_DH
_geom_hbond_distance_HA
_geom_hbond_distance_DA
_geom_hbond_angle_DHA
_geom_hbond_site_symmetry_A
C1 H1 Cl2 1.00 2.48 3.419(5) 155.6 .
C2 H2 Cl2 0.95 2.86 3.743(5) 155.8 2_656
C3 H3 O2 0.95 2.50 3.233(8) 133.7 1_655
C5 H5 Cl2 0.95 2.86 3.576(6) 132.8 .
C7 H7 O1 0.95 2.33 3.221(7) 155.3 .
C71 H71 Cl1 0.95 2.61 3.157(6) 116.7 .
C74 H74 Cl2 0.95 2.86 3.664(6) 142.8 2_666
C75 H75 N3 0.95 2.58 3.125(6) 117.1 .
C106 H106 O1 0.95 2.50 3.288(6) 139.8 .
C112 H112 Cl1 0.95 2.56 3.403(5) 148.0 .
O1 H401 Cl2 0.85(2) 2.33(3) 3.151(5) 165(7) 1_565
O1 H402 Cl2 0.85(2) 2.39(3) 3.212(5) 165(7) 2_666
O2 H501 Cl2 0.858(15) 2.389(16) 3.241(6) 172(7) 2_556
O2 H502 Cl2 0.859(15) 2.385(15) 3.245(6) 179(10) .
